data_4345608
loop_
_publ_author_name
'Arczy\'nski, Miros\/law'
'Rams, Micha\/l'
'Stanek, Jan'
'Fitta, Magdalena'
'Sieklucka, Barbara'
'Dunbar, Kim R.'
'Pinkowicz, Dawid'

_publ_section_title
;
 A Family of Octahedral Magnetic Molecules Based on [Nb(IV)(CN)8](4).
;
_journal_issue 7
_journal_name_full 'Inorganic chemistry'
_journal_page_first 4021
_journal_page_last 4027
_journal_paper_doi 10.1021/acs.inorgchem.6b03134
_journal_volume 56
_journal_year 2017
_chemical_formula_sum 'C144 H128 Mn4 N32 Nb2'
_chemical_formula_weight 2712.36
_chemical_name_systematic
;
 ?
;
_space_group_IT_number 80
_symmetry_cell_setting tetragonal
_symmetry_space_group_name_Hall 'I 4bw'
_symmetry_space_group_name_H-M 'I 41'
_atom_sites_solution_hydrogens geom
_atom_sites_solution_primary direct
_atom_sites_solution_secondary difmap
_audit_creation_method SHELXL-97
_cell_angle_alpha 90.000(5)
_cell_angle_beta 90.000(5)
_cell_angle_gamma 90.000(5)
_cell_formula_units_Z 8
_cell_length_a 23.621(5)
_cell_length_b 23.621(5)
_cell_length_c 62.101(5)
_cell_measurement_reflns_used 28523
_cell_measurement_temperature 110(2)
_cell_measurement_theta_max 22.04
_cell_measurement_theta_min 2.30
_cell_volume 34649(11)
_computing_structure_refinement 'SHELXL-97 (Sheldrick, 2008)'
_diffrn_ambient_temperature 110(2)
_diffrn_measured_fraction_theta_full 0.993
_diffrn_measured_fraction_theta_max 0.993
_diffrn_measurement_device_type 'Bruker ApexII CCD'
_diffrn_radiation_monochromator graphite
_diffrn_radiation_source 'fine-focus sealed tube'
_diffrn_radiation_type MoK\a
_diffrn_radiation_wavelength 0.71073
_diffrn_reflns_av_R_equivalents 0.0562
_diffrn_reflns_av_sigmaI/netI 0.0499
_diffrn_reflns_limit_h_max 23
_diffrn_reflns_limit_h_min -23
_diffrn_reflns_limit_k_max 23
_diffrn_reflns_limit_k_min -23
_diffrn_reflns_limit_l_max 62
_diffrn_reflns_limit_l_min -61
_diffrn_reflns_number 82757
_diffrn_reflns_theta_full 20.87
_diffrn_reflns_theta_max 20.87
_diffrn_reflns_theta_min 1.79
_exptl_absorpt_coefficient_mu 0.460
_exptl_absorpt_correction_T_max 0.7445
_exptl_absorpt_correction_T_min 0.5795
_exptl_absorpt_correction_type multi-scan
_exptl_absorpt_process_details SADABS
_exptl_crystal_colour orange
_exptl_crystal_density_diffrn 1.040
_exptl_crystal_density_method 'not measured'
_exptl_crystal_description block
_exptl_crystal_F_000 11184
_exptl_crystal_size_max 0.30
_exptl_crystal_size_mid 0.22
_exptl_crystal_size_min 0.21
_platon_squeeze_details
;
;
_refine_diff_density_max 1.898
_refine_diff_density_min -0.429
_refine_diff_density_rms 0.102
_refine_ls_abs_structure_details 'Flack H D (1983), Acta Cryst. A39, 876-881'
_refine_ls_abs_structure_Flack 0.51(3)
_refine_ls_extinction_method none
_refine_ls_goodness_of_fit_ref 1.063
_refine_ls_hydrogen_treatment riding
_refine_ls_matrix_type full
_refine_ls_number_parameters 1640
_refine_ls_number_reflns 18167
_refine_ls_number_restraints 334
_refine_ls_restrained_S_all 1.071
_refine_ls_R_factor_all 0.0922
_refine_ls_R_factor_gt 0.0844
_refine_ls_shift/su_max 0.001
_refine_ls_shift/su_mean 0.000
_refine_ls_structure_factor_coef Fsqd
_refine_ls_weighting_details 'calc w=1/[\s^2^(Fo^2^)+(0.1848P)^2^+0.0000P] where P=(Fo^2^+2Fc^2^)/3'
_refine_ls_weighting_scheme calc
_refine_ls_wR_factor_gt 0.2260
_refine_ls_wR_factor_ref 0.2352
_reflns_number_gt 15242
_reflns_number_total 18167
_reflns_threshold_expression >2\s(I)
_cod_data_source_file ic6b03134_si_004.cif
_cod_data_source_block Mn4Nb2
_cod_depositor_comments
;

2021-04-15
Z value and formula fixed to values more according to usual
chemical conventions.                 miguel
;
_cod_original_formula_sum 'C288 H256 Mn8 N64 Nb4'
_cod_original_formula_weight 5424.73
_cod_original_formula_units_Z 4
_cod_original_sg_symbol_H-M I41
_cod_database_code 4345608

loop_
_symmetry_equiv_pos_as_xyz
'x, y, z'
'-x, -y, z'
'-y, x+1/2, z+1/4'
'y, -x+1/2, z+1/4'
'x+1/2, y+1/2, z+1/2'
'-x+1/2, -y+1/2, z+1/2'
'-y+1/2, x+1, z+3/4'
'y+1/2, -x+1, z+3/4'

loop_
_atom_site_label
_atom_site_type_symbol
_atom_site_fract_x
_atom_site_fract_y
_atom_site_fract_z
_atom_site_U_iso_or_equiv
_atom_site_adp_type
_atom_site_occupancy
_atom_site_symmetry_multiplicity
_atom_site_calc_flag
_atom_site_refinement_flags
Nb1 Nb -0.09188(4) 0.38454(4) 0.842539(18) 0.0677(3) Uani 1 1 d .
Nb2 Nb -0.39483(3) -0.09946(4) 0.836551(17) 0.0628(3) Uani 1 1 d .
Mn2 Mn 0.10130(8) 0.41415(6) 0.88594(3) 0.0764(5) Uani 1 1 d .
Mn3 Mn -0.59012(5) -0.10146(5) 0.88207(3) 0.0543(4) Uani 1 1 d .
Mn1 Mn -0.10770(5) 0.58022(7) 0.79881(3) 0.0647(5) Uani 1 1 d .
C04 C -0.1006(4) 0.4515(6) 0.81811(17) 0.066(3) Uani 1 1 d .
C13 C -0.4028(5) -0.0287(6) 0.81193(19) 0.075(3) Uani 1 1 d U
N07 N 0.0976(4) 0.4881(4) 0.86665(17) 0.080(3) Uani 1 1 d .
C001 C -0.5741(4) -0.0799(4) 0.93192(17) 0.055(2) Uani 1 1 d U
C018 C -0.5750(3) -0.1417(4) 0.92870(17) 0.053(3) Uani 1 1 d U
C003 C -0.5835(3) 0.0018(4) 0.91392(17) 0.055(3) Uani 1 1 d U
H003 H -0.5859 0.0211 0.9009 0.066 Uiso 1 1 calc R
N074 N -0.0537(3) 0.5737(3) 0.76955(15) 0.065(2) Uani 1 1 d .
N18 N -0.6119(3) -0.0248(4) 0.86361(14) 0.055(2) Uani 1 1 d .
C12 C -0.4093(6) -0.1921(6) 0.8434(3) 0.120(6) Uani 1 1 d .
C14 C -0.4730(5) -0.1083(5) 0.8188(3) 0.104(5) Uani 1 1 d .
C06 C -0.0078(5) 0.3912(5) 0.82672(18) 0.079(4) Uani 1 1 d .
N04 N -0.1069(3) 0.4890(4) 0.80586(15) 0.060(2) Uani 1 1 d .
N002 N -0.5841(3) -0.0513(3) 0.91287(13) 0.049(2) Uani 1 1 d .
C108 C -0.2132(4) 0.6449(5) 0.81340(18) 0.072(3) Uani 1 1 d .
N035 N -0.6124(4) -0.1733(3) 0.85980(15) 0.066(2) Uani 1 1 d .
C05 C -0.1846(4) 0.3971(5) 0.8377(2) 0.082(3) Uani 1 1 d .
N038 N -0.4654(4) 0.0784(3) 0.7595(2) 0.090(4) Uani 1 1 d .
N053 N -0.3542(4) 0.0628(4) 0.7609(2) 0.112(4) Uani 1 1 d D
C01 C -0.0724(4) 0.2939(4) 0.8476(2) 0.086(4) Uani 1 1 d .
N110 N 0.1381(4) 0.3434(3) 0.86730(15) 0.069(2) Uani 1 1 d .
Mn4 Mn -0.41179(6) 0.08888(8) 0.78878(3) 0.0751(5) Uani 1 1 d .
C11 C -0.3047(5) -0.0802(5) 0.83078(19) 0.081(4) Uani 1 1 d U
N092 N -0.1268(3) 0.6778(3) 0.79687(15) 0.063(2) Uani 1 1 d .
N017 N -0.5781(4) -0.1649(3) 0.91034(15) 0.067(2) Uani 1 1 d .
C18 C -0.6104(3) 0.0144(4) 0.85488(17) 0.050(3) Uani 1 1 d .
N11 N -0.2583(4) -0.0642(4) 0.82581(19) 0.098(3) Uani 1 1 d U
N13 N -0.4075(4) 0.0094(4) 0.80163(16) 0.070(3) Uani 1 1 d .
N05 N -0.2333(5) 0.3998(4) 0.8332(2) 0.121(4) Uani 1 1 d U
C009 C -0.5659(4) -0.0875(5) 0.96953(19) 0.075(3) Uani 1 1 d U
H009 H -0.5631 -0.0702 0.9829 0.090 Uiso 1 1 calc R
C010 C -0.5658(5) -0.1482(4) 0.96821(18) 0.063(3) Uani 1 1 d U
H010 H -0.5632 -0.1700 0.9807 0.076 Uiso 1 1 calc R
C014 C -0.5711(5) -0.2545(5) 0.9248(2) 0.076(3) Uani 1 1 d U
C008 C -0.5701(4) -0.0555(4) 0.95186(17) 0.057(3) Uani 1 1 d U
C016 C -0.5780(4) -0.2209(3) 0.9100(2) 0.062(3) Uani 1 1 d U
H016 H -0.5840 -0.2372 0.8966 0.074 Uiso 1 1 calc R
C015 C -0.5697(7) -0.3199(5) 0.9233(2) 0.112(5) Uani 1 1 d .
H01A H -0.5679 -0.3357 0.9376 0.168 Uiso 1 1 calc R
H01B H -0.5370 -0.3315 0.9153 0.168 Uiso 1 1 calc R
H01C H -0.6033 -0.3331 0.9162 0.168 Uiso 1 1 calc R
C07 C 0.0988(5) 0.5318(5) 0.8581(2) 0.076(3) Uani 1 1 d .
C004 C -0.5794(4) 0.0368(4) 0.9333(2) 0.068(3) Uani 1 1 d .
N15 N -0.3302(3) -0.1282(3) 0.88378(18) 0.072(2) Uani 1 1 d U
C007 C -0.5739(5) 0.0352(6) 0.9728(2) 0.095(4) Uani 1 1 d .
H00A H -0.5703 0.0081 0.9842 0.142 Uiso 1 1 calc R
H00B H -0.6085 0.0561 0.9745 0.142 Uiso 1 1 calc R
H00C H -0.5424 0.0608 0.9731 0.142 Uiso 1 1 calc R
C093 C -0.0975(4) 0.7113(5) 0.78745(18) 0.069(3) Uani 1 1 d .
H093 H -0.0625 0.6999 0.7821 0.082 Uiso 1 1 calc R
C012 C -0.5691(4) -0.2368(4) 0.9456(3) 0.086(4) Uani 1 1 d .
C15 C -0.3489(3) -0.1209(4) 0.86778(17) 0.046(2) Uani 1 1 d U
C019 C -0.6979(4) -0.1693(4) 0.87780(17) 0.070(3) Uani 1 1 d DU
C005 C -0.5870(5) 0.1018(4) 0.9298(2) 0.076(3) Uani 1 1 d .
H00D H -0.5894 0.1097 0.9147 0.113 Uiso 1 1 calc R
H00E H -0.5551 0.1215 0.9358 0.113 Uiso 1 1 calc R
H00F H -0.6211 0.1143 0.9368 0.113 Uiso 1 1 calc R
C111 C 0.1048(4) 0.3007(4) 0.85726(18) 0.068(3) Uani 1 1 d U
H111 H 0.0666 0.3070 0.8545 0.081 Uiso 1 1 calc R
C112 C 0.1305(4) 0.2480(4) 0.85138(17) 0.061(3) Uani 1 1 d U
C083 C -0.1696(4) 0.5734(5) 0.7316(2) 0.073(3) Uani 1 1 d U
N12 N -0.4193(4) -0.2374(4) 0.84475(18) 0.087(3) Uani 1 1 d .
N08 N -0.1488(5) 0.3586(5) 0.8915(2) 0.103(3) Uani 1 1 d U
C090 C -0.1434(5) 0.5744(5) 0.7490(2) 0.068(3) Uani 1 1 d U
N089 N -0.1648(3) 0.5733(3) 0.76840(18) 0.068(3) Uani 1 1 d U
C011 C -0.5692(4) -0.1721(4) 0.94976(19) 0.064(3) Uani 1 1 d .
C034 C -0.5776(4) -0.1966(4) 0.84568(17) 0.065(3) Uani 1 1 d U
H034 H -0.5412 -0.1818 0.8447 0.078 Uiso 1 1 calc R
C075 C 0.0036(4) 0.5744(5) 0.76891(18) 0.068(3) Uani 1 1 d .
H075 H 0.0230 0.5724 0.7819 0.082 Uiso 1 1 calc R
C08 C -0.1335(5) 0.3657(4) 0.8742(2) 0.075(3) Uani 1 1 d U
C006 C -0.5748(4) 0.0070(3) 0.9530(2) 0.060(3) Uani 1 1 d .
C054 C -0.3764(7) 0.0627(3) 0.7411(2) 0.123(6) Uani 1 1 d D
C021 C -0.7194(4) -0.0994(5) 0.90321(19) 0.076(3) Uani 1 1 d U
H021 H -0.7078 -0.0672 0.9106 0.092 Uiso 1 1 calc R
C022 C -0.7723(5) -0.1218(4) 0.9073(2) 0.080(4) Uani 1 1 d U
C024 C -0.7904(5) -0.1680(5) 0.8967(2) 0.093(4) Uani 1 1 d U
C044 C -0.4631(8) 0.0737(4) 0.7208(3) 0.116(7) Uani 1 1 d D
C085 C -0.2658(5) 0.5861(6) 0.7121(2) 0.102(4) Uani 1 1 d .
H08A H -0.2405 0.5895 0.7001 0.153 Uiso 1 1 calc R
H08B H -0.2887 0.6195 0.7132 0.153 Uiso 1 1 calc R
H08C H -0.2898 0.5537 0.7101 0.153 Uiso 1 1 calc R
C086 C -0.2555(4) 0.5748(5) 0.7507(2) 0.072(3) Uani 1 1 d U
C076 C 0.0353(4) 0.5777(5) 0.7502(2) 0.077(3) Uani 1 1 d .
C082 C -0.1388(6) 0.5785(8) 0.7104(3) 0.131(7) Uani 1 1 d .
H082 H -0.1580 0.5835 0.6975 0.157 Uiso 1 1 calc R
C026 C -0.7554(5) -0.1929(4) 0.8821(2) 0.087(4) Uani 1 1 d DU
C040 C -0.5487(7) 0.0885(6) 0.7392(3) 0.109(5) Uani 1 1 d .
C073 C -0.0810(5) 0.5727(4) 0.75062(19) 0.065(3) Uani 1 1 d .
C081 C -0.0850(6) 0.5754(5) 0.71119(18) 0.085(4) Uani 1 1 d .
H081 H -0.0669 0.5722 0.6979 0.102 Uiso 1 1 calc R
C078 C 0.0106(5) 0.5765(5) 0.7315(2) 0.073(3) Uani 1 1 d .
C045 C -0.4331(8) 0.0629(4) 0.7017(3) 0.160(10) Uani 1 1 d D
H045 H -0.4516 0.0629 0.6885 0.192 Uiso 1 1 calc R
C025 C -0.8530(5) -0.1875(7) 0.8990(3) 0.130(6) Uani 1 1 d .
H02A H -0.8594 -0.2203 0.8902 0.195 Uiso 1 1 calc R
H02B H -0.8778 -0.1575 0.8945 0.195 Uiso 1 1 calc R
H02C H -0.8606 -0.1967 0.9138 0.195 Uiso 1 1 calc R
C043 C -0.5507(10) 0.0880(6) 0.6977(3) 0.157(8) Uani 1 1 d U
H04A H -0.5900 0.0980 0.6987 0.236 Uiso 1 1 calc R
H04B H -0.5473 0.0513 0.6911 0.236 Uiso 1 1 calc R
H04C H -0.5312 0.1154 0.6890 0.236 Uiso 1 1 calc R
C037 C -0.4376(11) 0.0738(5) 0.7402(3) 0.142(9) Uani 1 1 d D
C042 C -0.5269(10) 0.0868(8) 0.7182(3) 0.135(6) Uani 1 1 d U
C032 C -0.5905(5) -0.2401(5) 0.8327(2) 0.092(4) Uani 1 1 d .
C080 C -0.0469(4) 0.5763(4) 0.73030(18) 0.064(3) Uani 1 1 d .
N020 N -0.6811(4) -0.1253(3) 0.88761(17) 0.078(3) Uani 1 1 d .
C113 C 0.0879(4) 0.2096(4) 0.84188(16) 0.064(3) Uani 1 1 d .
H11A H 0.1059 0.1750 0.8375 0.096 Uiso 1 1 calc R
H11B H 0.0709 0.2273 0.8296 0.096 Uiso 1 1 calc R
H11C H 0.0592 0.2014 0.8524 0.096 Uiso 1 1 calc R
C101 C -0.2737(5) 0.6567(6) 0.81908(19) 0.089(4) Uani 1 1 d .
C069 C -0.2263(5) 0.0622(8) 0.8478(2) 0.121(6) Uani 1 1 d .
H06A H -0.2520 0.0324 0.8517 0.182 Uiso 1 1 calc R
H06B H -0.2186 0.0852 0.8602 0.182 Uiso 1 1 calc R
H06C H -0.1916 0.0460 0.8426 0.182 Uiso 1 1 calc R
C087 C -0.3207(4) 0.5762(6) 0.7556(3) 0.105(4) Uani 1 1 d U
H08D H -0.3268 0.5710 0.7708 0.157 Uiso 1 1 calc R
H08E H -0.3393 0.5464 0.7478 0.157 Uiso 1 1 calc R
H08F H -0.3360 0.6121 0.7513 0.157 Uiso 1 1 calc R
C114 C 0.1801(6) 0.2363(4) 0.85579(18) 0.079(3) Uani 1 1 d .
C106 C -0.2228(7) 0.5557(7) 0.8254(3) 0.132(6) Uani 1 1 d .
H106 H -0.2098 0.5186 0.8247 0.158 Uiso 1 1 calc R
C126 C 0.2263(5) 0.3749(5) 0.8820(2) 0.114(5) Uani 1 1 d D
C115 C 0.2120(5) 0.1809(4) 0.8510(2) 0.090(4) Uani 1 1 d .
H11D H 0.2501 0.1838 0.8563 0.135 Uiso 1 1 calc R
H11E H 0.2126 0.1745 0.8357 0.135 Uiso 1 1 calc R
H11F H 0.1931 0.1500 0.8580 0.135 Uiso 1 1 calc R
C077 C 0.0981(4) 0.5742(5) 0.7525(2) 0.087(4) Uani 1 1 d .
H07A H 0.1078 0.5704 0.7674 0.130 Uiso 1 1 calc R
H07B H 0.1150 0.6080 0.7468 0.130 Uiso 1 1 calc R
H07C H 0.1118 0.5419 0.7447 0.130 Uiso 1 1 calc R
C088 C -0.2281(6) 0.5682(5) 0.7704(2) 0.093(4) Uani 1 1 d .
H088 H -0.2468 0.5615 0.7833 0.112 Uiso 1 1 calc R
C095 C -0.0765(8) 0.8076(7) 0.7727(5) 0.229(15) Uani 1 1 d .
H09A H -0.0405 0.7895 0.7707 0.344 Uiso 1 1 calc R
H09B H -0.0716 0.8415 0.7810 0.344 Uiso 1 1 calc R
H09C H -0.0924 0.8170 0.7589 0.344 Uiso 1 1 calc R
C099 C -0.2581(5) 0.7517(5) 0.8059(2) 0.090(4) Uani 1 1 d U
H099 H -0.2719 0.7885 0.8049 0.108 Uiso 1 1 calc R
C100 C -0.2902(5) 0.7102(7) 0.8134(3) 0.111(5) Uani 1 1 d U
H100 H -0.3285 0.7184 0.8150 0.133 Uiso 1 1 calc R
C119 C 0.2861(6) 0.3662(7) 0.8847(3) 0.142(6) Uani 1 1 d D
C091 C -0.1825(4) 0.6882(5) 0.8029(2) 0.080(3) Uani 1 1 d .
C102 C -0.3034(4) 0.6145(5) 0.8276(2) 0.094(4) Uani 1 1 d .
C02 C -0.0245(4) 0.3899(4) 0.8658(2) 0.062(3) Uani 1 1 d .
C084 C -0.2348(6) 0.5795(6) 0.7308(2) 0.095(4) Uani 1 1 d .
N16 N -0.5047(3) -0.1012(3) 0.87346(17) 0.066(3) Uani 1 1 d .
C030 C -0.6421(6) -0.2658(4) 0.8354(2) 0.104(5) Uani 1 1 d U
C116 C 0.2202(5) 0.2796(5) 0.8650(2) 0.090(4) Uani 1 1 d .
C127 C 0.1050(6) 0.3844(5) 0.9356(2) 0.098(4) Uani 1 1 d U
N128 N 0.1120(5) 0.3574(4) 0.91547(19) 0.099(3) Uani 1 1 d U
C137 C 0.0853(7) 0.4699(5) 0.9548(3) 0.112(5) Uani 1 1 d DU
C129 C 0.1211(5) 0.2987(5) 0.9155(3) 0.108(4) Uani 1 1 d U
H129 H 0.1248 0.2797 0.9024 0.130 Uiso 1 1 calc R
C144 C 0.0906(6) 0.4415(5) 0.9357(2) 0.096(4) Uani 1 1 d U
C079 C 0.0453(5) 0.5747(6) 0.7098(2) 0.100(4) Uani 1 1 d .
H07D H 0.0199 0.5789 0.6979 0.151 Uiso 1 1 calc R
H07E H 0.0648 0.5392 0.7087 0.151 Uiso 1 1 calc R
H07F H 0.0724 0.6050 0.7097 0.151 Uiso 1 1 calc R
N01 N -0.0613(4) 0.2473(5) 0.8499(3) 0.140(6) Uani 1 1 d .
N06 N -0.0353(4) 0.6001(4) 0.81775(17) 0.076(3) Uani 1 1 d .
C132 C 0.1123(11) 0.2891(13) 0.9550(5) 0.204(11) Uani 1 1 d U
C140 C 0.0603(6) 0.5547(5) 0.93301(19) 0.099(4) Uani 1 1 d U
C138 C 0.0715(8) 0.5255(6) 0.9539(2) 0.113(5) Uani 1 1 d U
N02 N 0.0109(4) 0.3899(3) 0.87893(18) 0.073(3) Uani 1 1 d .
C142 C 0.0702(8) 0.5209(6) 0.9160(3) 0.131(6) Uani 1 1 d U
H142 H 0.0625 0.5367 0.9026 0.157 Uiso 1 1 calc R
N056 N -0.3899(6) 0.1730(4) 0.7762(2) 0.125(4) Uani 1 1 d .
C028 C -0.7273(8) -0.2652(6) 0.8531(3) 0.206(13) Uani 1 1 d D
H028 H -0.7349 -0.2972 0.8449 0.247 Uiso 1 1 calc R
C058 C -0.3843(8) 0.2549(7) 0.7497(3) 0.122(5) Uani 1 1 d U
C033 C -0.5489(6) -0.2646(4) 0.8175(2) 0.104(5) Uani 1 1 d .
H03A H -0.5658 -0.2960 0.8100 0.156 Uiso 1 1 calc R
H03B H -0.5163 -0.2774 0.8253 0.156 Uiso 1 1 calc R
H03C H -0.5377 -0.2364 0.8072 0.156 Uiso 1 1 calc R
C104 C -0.2751(6) 0.5644(7) 0.8336(3) 0.122(5) Uani 1 1 d .
C103 C -0.3662(5) 0.6260(6) 0.8318(3) 0.151(8) Uani 1 1 d .
H10A H -0.3823 0.5947 0.8395 0.227 Uiso 1 1 calc R
H10B H -0.3856 0.6305 0.8183 0.227 Uiso 1 1 calc R
H10C H -0.3700 0.6599 0.8402 0.227 Uiso 1 1 calc R
C057 C -0.4124(6) 0.2067(6) 0.7612(2) 0.103(4) Uani 1 1 d .
H057 H -0.4498 0.1994 0.7574 0.124 Uiso 1 1 calc R
C131 C 0.1559(15) 0.2130(8) 0.9294(4) 0.321(19) Uani 1 1 d DU
H13A H 0.1617 0.2100 0.9142 0.481 Uiso 1 1 calc R
H13B H 0.1334 0.1817 0.9343 0.481 Uiso 1 1 calc R
H13C H 0.1918 0.2127 0.9367 0.481 Uiso 1 1 calc R
C121 C 0.3871(8) 0.4005(10) 0.8990(4) 0.28(2) Uani 1 1 d D
H12A H 0.4001 0.3708 0.8897 0.417 Uiso 1 1 calc R
H12B H 0.3938 0.3900 0.9137 0.417 Uiso 1 1 calc R
H12C H 0.4073 0.4348 0.8958 0.417 Uiso 1 1 calc R
C096 C -0.1697(5) 0.7827(5) 0.7895(2) 0.088(4) Uani 1 1 d .
C117 C 0.2825(5) 0.2776(7) 0.8702(2) 0.099(5) Uani 1 1 d .
H117 H 0.3021 0.2457 0.8656 0.119 Uiso 1 1 calc R
N071 N -0.3328(4) 0.1167(4) 0.80720(19) 0.082(3) Uani 1 1 d U
C041 C -0.6168(7) 0.0947(8) 0.7438(4) 0.168(9) Uani 1 1 d .
H04D H -0.6367 0.0977 0.7304 0.252 Uiso 1 1 calc R
H04E H -0.6236 0.1281 0.7523 0.252 Uiso 1 1 calc R
H04F H -0.6300 0.0621 0.7515 0.252 Uiso 1 1 calc R
C094 C -0.1156(8) 0.7682(4) 0.7843(3) 0.125(5) Uani 1 1 d U
C141 C 0.0538(7) 0.6215(6) 0.9280(3) 0.159(8) Uani 1 1 d .
H14A H 0.0525 0.6273 0.9127 0.239 Uiso 1 1 calc R
H14B H 0.0856 0.6416 0.9339 0.239 Uiso 1 1 calc R
H14C H 0.0195 0.6354 0.9344 0.239 Uiso 1 1 calc R
C098 C -0.2048(5) 0.7391(5) 0.79972(18) 0.077(3) Uani 1 1 d .
C068 C -0.2535(4) 0.0997(5) 0.8296(2) 0.082(3) Uani 1 1 d .
C013 C -0.5635(5) -0.2720(5) 0.9686(3) 0.117(5) Uani 1 1 d .
H01D H -0.5628 -0.3119 0.9657 0.176 Uiso 1 1 calc R
H01E H -0.5953 -0.2633 0.9776 0.176 Uiso 1 1 calc R
H01F H -0.5292 -0.2612 0.9758 0.176 Uiso 1 1 calc R
C072 C -0.3078(5) 0.1605(6) 0.7988(2) 0.101(4) Uani 1 1 d DU
C134 C 0.1103(6) 0.3511(5) 0.9543(2) 0.104(4) Uani 1 1 d D
C065 C -0.2523(8) 0.1766(6) 0.8068(3) 0.171(9) Uani 1 1 d DU
N125 N 0.1987(4) 0.4206(5) 0.8888(3) 0.130(5) Uani 1 1 d D
C064 C -0.2287(8) 0.2302(7) 0.7961(3) 0.212(13) Uani 1 1 d D
H064 H -0.1932 0.2427 0.8005 0.254 Uiso 1 1 calc R
C036 C -0.6640(4) -0.1962(4) 0.86240(19) 0.087(4) Uani 1 1 d D
C105 C -0.3068(7) 0.5146(10) 0.8438(4) 0.235(12) Uani 1 1 d U
H10D H -0.2810 0.4839 0.8461 0.352 Uiso 1 1 calc R
H10E H -0.3365 0.5025 0.8343 0.352 Uiso 1 1 calc R
H10F H -0.3229 0.5262 0.8573 0.352 Uiso 1 1 calc R
C03 C -0.1052(5) 0.3409(5) 0.8111(3) 0.113(6) Uani 1 1 d U
N03 N -0.1159(5) 0.3191(4) 0.7969(3) 0.111(4) Uani 1 1 d U
N14 N -0.5170(4) -0.1139(4) 0.80873(17) 0.078(3) Uani 1 1 d .
C17 C -0.3734(6) -0.1336(9) 0.8081(4) 0.148(9) Uani 1 1 d .
C097 C -0.1913(6) 0.8375(5) 0.7867(3) 0.146(8) Uani 1 1 d .
H09D H -0.2300 0.8387 0.7914 0.220 Uiso 1 1 calc R
H09E H -0.1895 0.8475 0.7717 0.220 Uiso 1 1 calc R
H09F H -0.1693 0.8638 0.7949 0.220 Uiso 1 1 calc R
C029 C -0.6798(4) -0.2419(5) 0.8502(2) 0.084(3) Uani 1 1 d D
C046 C -0.3759(7) 0.0523(5) 0.7029(2) 0.148(8) Uani 1 1 d DU
H046 H -0.3561 0.0453 0.6902 0.178 Uiso 1 1 calc R
C136 C 0.0874(7) 0.4387(5) 0.9741(2) 0.127(5) Uani 1 1 d D
H136 H 0.0791 0.4561 0.9872 0.152 Uiso 1 1 calc R
C047 C -0.3455(6) 0.0517(5) 0.7229(2) 0.138(7) Uani 1 1 d DU
C109 C 0.1935(5) 0.3328(5) 0.8709(2) 0.086(4) Uani 1 1 d .
N143 N 0.0904(5) 0.4658(4) 0.9156(2) 0.106(4) Uani 1 1 d .
C023 C -0.8036(8) -0.0855(8) 0.9230(3) 0.166(8) Uani 1 1 d .
H02D H -0.7795 -0.0552 0.9277 0.249 Uiso 1 1 calc R
H02E H -0.8148 -0.1079 0.9351 0.249 Uiso 1 1 calc R
H02F H -0.8366 -0.0699 0.9161 0.249 Uiso 1 1 calc R
C16 C -0.4677(6) -0.1012(3) 0.8626(2) 0.068(3) Uani 1 1 d U
C120 C 0.3128(7) 0.4116(7) 0.8949(4) 0.177(10) Uani 1 1 d D
N17 N -0.3651(6) -0.1668(5) 0.7899(3) 0.142(6) Uani 1 1 d .
N107 N -0.1903(4) 0.5944(4) 0.81843(16) 0.074(3) Uani 1 1 d .
C059 C -0.4227(15) 0.2812(10) 0.7322(7) 0.36(3) Uani 1 1 d .
H05A H -0.4038 0.3129 0.7257 0.534 Uiso 1 1 calc R
H05B H -0.4575 0.2937 0.7386 0.534 Uiso 1 1 calc R
H05C H -0.4308 0.2533 0.7214 0.534 Uiso 1 1 calc R
C062 C -0.3107(9) 0.2458(7) 0.7724(4) 0.30(2) Uani 1 1 d D
C118 C 0.3094(7) 0.3124(8) 0.8796(2) 0.120(6) Uani 1 1 d .
H118 H 0.3463 0.3041 0.8837 0.144 Uiso 1 1 calc R
C031 C -0.6599(8) -0.3181(7) 0.8203(4) 0.166(8) Uani 1 1 d .
H03D H -0.6293 -0.3270 0.8107 0.249 Uiso 1 1 calc R
H03E H -0.6928 -0.3080 0.8121 0.249 Uiso 1 1 calc R
H03F H -0.6683 -0.3504 0.8291 0.249 Uiso 1 1 calc R
C070 C -0.3074(6) 0.0893(6) 0.8218(2) 0.089(4) Uani 1 1 d .
H070 H -0.3269 0.0591 0.8279 0.106 Uiso 1 1 calc R
C055 C -0.3341(6) 0.1934(5) 0.7822(2) 0.101(4) Uani 1 1 d D
C139 C 0.0666(8) 0.5641(6) 0.9733(2) 0.132(6) Uani 1 1 d .
H13D H 0.0706 0.5421 0.9862 0.198 Uiso 1 1 calc R
H13E H 0.0302 0.5822 0.9732 0.198 Uiso 1 1 calc R
H13F H 0.0958 0.5923 0.9728 0.198 Uiso 1 1 calc R
C067 C -0.1684(7) 0.1566(8) 0.8290(3) 0.159(7) Uani 1 1 d U
H06D H -0.1593 0.1293 0.8399 0.238 Uiso 1 1 calc R
H06E H -0.1664 0.1940 0.8350 0.238 Uiso 1 1 calc R
H06F H -0.1419 0.1535 0.8174 0.238 Uiso 1 1 calc R
C133 C 0.1325(18) 0.2562(10) 0.9742(4) 0.35(3) Uani 1 1 d .
H13G H 0.1222 0.2758 0.9871 0.528 Uiso 1 1 calc R
H13H H 0.1730 0.2523 0.9736 0.528 Uiso 1 1 calc R
H13I H 0.1154 0.2193 0.9741 0.528 Uiso 1 1 calc R
C135 C 0.1019(13) 0.3823(7) 0.9735(2) 0.29(2) Uani 1 1 d D
H135 H 0.1064 0.3634 0.9865 0.343 Uiso 1 1 calc R
C039 C -0.5220(6) 0.0856(5) 0.7589(4) 0.162(10) Uani 1 1 d .
H039 H -0.5428 0.0885 0.7716 0.194 Uiso 1 1 calc R
C123 C 0.3178(9) 0.5078(14) 0.9153(6) 0.40(3) Uani 1 1 d D
H12D H 0.2907 0.5311 0.9226 0.597 Uiso 1 1 calc R
H12E H 0.3386 0.5305 0.9052 0.597 Uiso 1 1 calc R
H12F H 0.3434 0.4916 0.9256 0.597 Uiso 1 1 calc R
C130 C 0.1249(7) 0.2687(5) 0.9345(3) 0.120(6) Uani 1 1 d D
C049 C -0.2559(10) 0.0242(11) 0.7045(3) 0.250(13) Uani 1 1 d DU
H04G H -0.2803 0.0288 0.6923 0.375 Uiso 1 1 calc R
H04H H -0.2429 -0.0142 0.7052 0.375 Uiso 1 1 calc R
H04I H -0.2241 0.0492 0.7032 0.375 Uiso 1 1 calc R
C122 C 0.2834(8) 0.4551(12) 0.9019(5) 0.262(18) Uani 1 1 d D
C061 C -0.3400(12) 0.2720(6) 0.7589(4) 0.232(15) Uani 1 1 d D
C060 C -0.2975(18) 0.3127(10) 0.7437(4) 0.30(2) Uani 1 1 d .
H06G H -0.3172 0.3239 0.7309 0.454 Uiso 1 1 calc R
H06H H -0.2642 0.2916 0.7399 0.454 Uiso 1 1 calc R
H06I H -0.2868 0.3457 0.7517 0.454 Uiso 1 1 calc R
C050 C -0.2629(7) 0.0343(10) 0.7450(3) 0.211(9) Uani 1 1 d DU
C051 C -0.1994(6) 0.0256(13) 0.7495(4) 0.33(2) Uani 1 1 d D
H05D H -0.1928 0.0275 0.7647 0.492 Uiso 1 1 calc R
H05E H -0.1781 0.0548 0.7424 0.492 Uiso 1 1 calc R
H05F H -0.1879 -0.0107 0.7441 0.492 Uiso 1 1 calc R
C063 C -0.2568(7) 0.2613(7) 0.7804(3) 0.183(9) Uani 1 1 d DU
H063 H -0.2394 0.2936 0.7749 0.220 Uiso 1 1 calc R
C027 C -0.7709(9) -0.2476(11) 0.8678(4) 0.272(15) Uani 1 1 d DU
H027 H -0.8054 -0.2664 0.8690 0.326 Uiso 1 1 calc R
C066 C -0.2264(6) 0.1460(8) 0.8209(3) 0.120(5) Uani 1 1 d .
C052 C -0.3021(6) 0.0477(8) 0.7625(3) 0.175(8) Uani 1 1 d DU
H052 H -0.2877 0.0450 0.7764 0.211 Uiso 1 1 calc R
C048 C -0.2880(6) 0.0381(9) 0.7246(3) 0.182(9) Uani 1 1 d DU
C124 C 0.2206(10) 0.4551(9) 0.8990(5) 0.247(13) Uani 1 1 d DU
H124 H 0.1990 0.4832 0.9055 0.296 Uiso 1 1 calc R

loop_
_atom_site_aniso_label
_atom_site_aniso_U_11
_atom_site_aniso_U_22
_atom_site_aniso_U_33
_atom_site_aniso_U_23
_atom_site_aniso_U_13
_atom_site_aniso_U_12
Nb1 0.0389(5) 0.0342(5) 0.1299(9) 0.0007(5) -0.0009(5) -0.0022(4)
Nb2 0.0322(5) 0.0438(5) 0.1125(8) 0.0105(5) 0.0080(5) 0.0137(4)
Mn2 0.0770(11) 0.0336(8) 0.1186(14) -0.0036(8) -0.0040(10) 0.0183(8)
Mn3 0.0332(8) 0.0306(7) 0.0993(12) -0.0087(7) 0.0057(7) -0.0017(6)
Mn1 0.0199(7) 0.0680(10) 0.1061(12) 0.0143(9) 0.0020(7) 0.0097(6)
C04 0.023(5) 0.103(9) 0.071(7) 0.022(7) -0.005(4) -0.027(5)
C13 0.056(7) 0.092(9) 0.078(7) -0.007(7) 0.005(5) 0.016(6)
N07 0.087(7) 0.048(6) 0.106(7) 0.000(5) 0.015(5) -0.002(5)
C001 0.046(6) 0.056(6) 0.062(7) 0.007(6) 0.025(5) 0.009(5)
C018 0.026(5) 0.055(6) 0.079(7) -0.022(6) 0.033(4) -0.008(4)
C003 0.028(5) 0.035(6) 0.101(7) -0.008(5) -0.002(4) -0.020(4)
N074 0.032(5) 0.060(5) 0.102(7) 0.029(5) 0.008(4) 0.001(4)
N18 0.028(4) 0.058(6) 0.080(6) -0.006(5) -0.001(4) 0.004(4)
C12 0.086(9) 0.040(7) 0.233(18) 0.006(9) 0.040(10) 0.026(7)
C14 0.034(7) 0.069(8) 0.209(15) 0.065(9) 0.012(8) 0.009(6)
C06 0.070(9) 0.081(8) 0.086(8) -0.009(6) 0.005(6) 0.050(7)
N04 0.022(4) 0.050(5) 0.108(7) 0.019(5) 0.008(4) 0.000(3)
N002 0.048(4) 0.014(4) 0.084(6) -0.019(4) 0.023(4) 0.001(3)
C108 0.013(5) 0.088(8) 0.114(8) 0.026(6) 0.011(5) -0.010(5)
N035 0.067(6) 0.019(4) 0.113(7) 0.002(4) 0.019(5) 0.008(4)
C05 0.034(6) 0.077(7) 0.135(10) 0.035(7) -0.005(6) -0.023(5)
N038 0.043(5) 0.044(5) 0.182(12) 0.012(6) -0.055(6) 0.003(4)
N053 0.063(7) 0.088(8) 0.184(13) 0.031(8) 0.065(7) -0.028(6)
C01 0.043(6) 0.012(5) 0.204(13) 0.020(6) -0.008(7) 0.009(4)
N110 0.061(6) 0.032(4) 0.113(7) 0.003(4) -0.002(5) 0.018(4)
Mn4 0.0360(8) 0.0659(11) 0.1235(15) 0.0165(10) 0.0108(8) 0.0015(7)
C11 0.071(8) 0.064(7) 0.108(9) 0.032(6) 0.025(6) 0.063(6)
N092 0.033(5) 0.052(5) 0.102(6) 0.008(4) 0.002(4) 0.011(4)
N017 0.091(7) 0.023(5) 0.086(7) 0.003(4) 0.010(5) 0.002(4)
C18 0.020(5) 0.027(5) 0.104(8) 0.017(5) 0.000(4) 0.020(4)
N11 0.063(7) 0.073(7) 0.158(10) 0.014(6) 0.032(6) -0.009(5)
N13 0.066(6) 0.040(5) 0.105(7) 0.033(5) 0.005(5) 0.014(4)
N05 0.070(7) 0.070(6) 0.224(13) 0.022(7) -0.012(8) -0.042(5)
C009 0.061(7) 0.102(9) 0.063(7) 0.002(6) 0.004(5) -0.023(6)
C010 0.093(8) 0.034(5) 0.063(7) 0.010(5) 0.037(6) 0.007(5)
C014 0.107(9) 0.050(7) 0.070(8) -0.001(6) 0.031(6) -0.028(6)
C008 0.053(6) 0.062(7) 0.056(7) 0.000(5) 0.024(4) -0.007(5)
C016 0.062(6) 0.002(5) 0.120(8) -0.012(5) 0.014(5) -0.007(4)
C015 0.180(15) 0.038(7) 0.117(10) 0.024(6) 0.013(9) 0.048(8)
C07 0.080(8) 0.056(8) 0.092(8) 0.000(6) -0.004(6) -0.019(6)
C004 0.060(6) 0.033(6) 0.111(9) -0.014(6) 0.008(6) 0.013(5)
N15 0.047(5) 0.048(5) 0.120(8) 0.034(5) -0.004(5) 0.003(4)
C007 0.062(8) 0.089(9) 0.133(12) 0.039(9) 0.002(7) -0.023(6)
C093 0.041(6) 0.068(7) 0.097(8) 0.010(6) 0.008(5) -0.021(5)
C012 0.057(7) 0.042(6) 0.158(13) 0.048(8) 0.032(7) -0.009(5)
C15 0.027(4) 0.043(4) 0.067(5) 0.013(4) -0.012(4) 0.026(4)
C019 0.047(6) 0.025(5) 0.137(9) -0.016(6) 0.024(6) -0.033(4)
C005 0.060(7) 0.056(7) 0.110(9) -0.005(6) 0.021(6) 0.024(5)
C111 0.058(6) 0.030(5) 0.115(8) 0.000(5) -0.012(6) 0.000(5)
C112 0.051(6) 0.026(5) 0.105(8) 0.011(5) 0.007(5) 0.008(5)
C083 0.047(6) 0.077(8) 0.093(9) -0.022(6) -0.028(7) 0.009(5)
N12 0.072(6) 0.055(6) 0.133(8) 0.003(6) -0.001(5) 0.013(5)
N08 0.085(7) 0.100(8) 0.124(9) 0.035(7) 0.019(6) 0.007(6)
C090 0.046(7) 0.069(7) 0.089(8) -0.023(6) -0.013(7) 0.006(5)
N089 0.016(4) 0.048(5) 0.139(9) -0.006(5) -0.024(5) 0.009(3)
C011 0.057(6) 0.063(7) 0.072(8) 0.024(6) 0.008(5) -0.012(5)
C034 0.057(6) 0.043(5) 0.094(7) -0.015(5) 0.011(5) -0.033(5)
C075 0.039(7) 0.090(8) 0.077(7) 0.024(6) -0.001(5) 0.020(5)
C08 0.069(7) 0.040(6) 0.114(9) 0.024(6) 0.045(6) -0.029(5)
C006 0.058(6) 0.017(5) 0.105(9) -0.018(6) 0.011(5) -0.025(4)
C054 0.19(2) 0.065(9) 0.109(13) -0.021(8) 0.026(14) 0.036(10)
C021 0.051(6) 0.068(7) 0.110(8) -0.025(6) 0.014(6) -0.015(5)
C022 0.066(7) 0.032(5) 0.143(10) -0.009(6) 0.059(7) 0.001(5)
C024 0.067(7) 0.061(7) 0.151(11) -0.030(7) 0.043(7) -0.021(6)
C044 0.25(2) 0.033(6) 0.065(10) -0.009(6) 0.045(12) 0.009(9)
C085 0.052(7) 0.150(12) 0.103(9) 0.002(8) -0.062(7) -0.006(7)
C086 0.041(6) 0.085(7) 0.090(9) -0.012(6) -0.047(6) 0.009(5)
C076 0.032(6) 0.082(8) 0.118(11) 0.012(7) 0.005(7) 0.040(5)
C082 0.048(8) 0.179(17) 0.165(16) -0.070(12) -0.038(9) 0.004(9)
C026 0.066(7) 0.047(6) 0.149(10) -0.025(7) 0.002(7) -0.028(6)
C040 0.092(11) 0.086(10) 0.149(15) -0.014(9) -0.059(11) 0.000(8)
C073 0.073(8) 0.026(5) 0.096(8) 0.008(5) -0.020(7) 0.026(5)
C081 0.105(11) 0.097(9) 0.054(7) -0.012(6) -0.004(7) 0.023(7)
C078 0.070(8) 0.063(7) 0.085(8) -0.001(6) 0.010(7) 0.012(5)
C045 0.34(3) 0.034(7) 0.110(14) 0.018(8) -0.039(18) 0.004(13)
C025 0.057(8) 0.161(14) 0.173(13) -0.035(11) 0.077(9) -0.036(8)
C043 0.27(2) 0.057(9) 0.145(14) -0.027(9) -0.038(15) -0.056(11)
C037 0.29(3) 0.067(9) 0.072(11) 0.028(8) 0.098(15) 0.015(12)
C042 0.171(19) 0.118(13) 0.116(15) -0.019(10) -0.019(13) 0.003(12)
C032 0.081(8) 0.066(8) 0.130(10) -0.006(8) 0.018(7) -0.026(7)
C080 0.036(6) 0.061(7) 0.096(9) -0.010(5) 0.012(6) 0.012(5)
N020 0.083(6) 0.023(4) 0.127(8) -0.015(5) 0.005(6) 0.003(4)
C113 0.036(5) 0.078(7) 0.077(7) -0.033(5) 0.002(4) -0.009(5)
C101 0.044(7) 0.127(11) 0.094(8) 0.029(8) 0.024(5) 0.033(8)
C069 0.056(7) 0.197(17) 0.110(10) 0.066(10) -0.001(7) 0.011(9)
C087 0.023(5) 0.102(9) 0.189(13) -0.008(9) -0.012(7) 0.019(6)
C114 0.117(11) 0.033(6) 0.086(8) -0.012(5) 0.020(7) -0.001(7)
C106 0.117(14) 0.086(10) 0.193(16) 0.077(11) -0.010(12) -0.015(10)
C126 0.072(8) 0.060(8) 0.210(15) -0.059(9) -0.057(9) 0.032(7)
C115 0.062(7) 0.050(6) 0.157(11) -0.030(6) -0.014(7) 0.034(5)
C077 0.030(6) 0.108(9) 0.122(10) 0.031(7) 0.049(6) 0.016(6)
C088 0.117(11) 0.053(7) 0.109(10) 0.020(6) 0.008(8) 0.030(7)
C095 0.118(14) 0.096(12) 0.47(4) 0.032(18) 0.17(2) 0.045(11)
C099 0.067(8) 0.054(7) 0.149(11) 0.030(7) 0.028(7) 0.040(6)
C100 0.036(7) 0.121(12) 0.175(13) -0.001(10) -0.016(7) 0.027(8)
C119 0.073(10) 0.108(12) 0.24(2) -0.047(13) 0.015(11) -0.004(9)
C091 0.028(6) 0.068(8) 0.146(10) -0.015(7) 0.008(6) 0.015(5)
C102 0.027(6) 0.077(8) 0.177(13) -0.002(8) 0.007(7) 0.009(6)
C02 0.040(6) 0.041(6) 0.105(8) 0.015(5) -0.026(6) 0.005(4)
C084 0.092(10) 0.102(10) 0.091(10) -0.019(7) -0.044(8) -0.022(7)
N16 0.025(4) 0.019(4) 0.155(8) 0.001(4) 0.039(5) 0.003(3)
C030 0.147(11) 0.038(6) 0.126(9) -0.041(6) 0.056(9) -0.061(7)
C116 0.063(8) 0.081(9) 0.125(10) -0.020(7) 0.004(7) 0.014(6)
C127 0.105(9) 0.047(7) 0.143(11) -0.024(8) 0.007(8) -0.012(6)
N128 0.096(7) 0.066(7) 0.134(8) 0.005(6) -0.018(6) 0.022(5)
C137 0.145(12) 0.056(8) 0.137(12) 0.007(9) -0.068(10) 0.032(8)
C129 0.080(9) 0.056(8) 0.189(13) 0.014(9) -0.024(9) 0.010(6)
C144 0.117(10) 0.068(8) 0.105(9) -0.003(8) -0.057(8) 0.031(7)
C079 0.055(7) 0.135(12) 0.111(10) -0.009(8) 0.029(7) -0.003(7)
N01 0.057(6) 0.051(7) 0.313(18) -0.061(9) 0.028(8) -0.015(5)
N06 0.019(4) 0.079(6) 0.131(8) 0.028(5) -0.014(5) 0.007(4)
C132 0.19(2) 0.20(2) 0.22(2) 0.000(19) -0.087(18) 0.033(17)
C140 0.164(11) 0.058(7) 0.076(8) -0.048(6) -0.018(7) 0.050(7)
C138 0.195(15) 0.089(10) 0.056(7) -0.032(7) 0.003(8) -0.003(9)
N02 0.074(7) 0.020(4) 0.126(8) 0.006(4) 0.036(6) -0.003(4)
C142 0.200(16) 0.066(9) 0.127(11) 0.015(8) -0.039(11) 0.044(9)
N056 0.117(10) 0.054(6) 0.203(13) -0.011(7) -0.022(9) 0.034(7)
C028 0.156(18) 0.074(11) 0.39(3) -0.096(15) 0.14(2) -0.059(11)
C058 0.150(13) 0.068(9) 0.149(12) 0.012(9) -0.038(10) -0.005(9)
C033 0.157(13) 0.022(5) 0.134(10) -0.031(6) 0.036(9) 0.009(6)
C104 0.053(8) 0.149(14) 0.164(13) 0.036(11) 0.009(9) 0.027(9)
C103 0.054(8) 0.078(9) 0.32(2) 0.015(11) 0.098(12) 0.000(6)
C057 0.075(8) 0.088(10) 0.148(12) -0.003(9) -0.006(8) 0.025(8)
C131 0.46(4) 0.159(19) 0.34(3) 0.17(2) 0.00(3) 0.13(2)
C121 0.091(13) 0.27(3) 0.47(4) -0.28(3) -0.062(19) 0.001(15)
C096 0.071(8) 0.053(7) 0.141(11) -0.009(7) 0.011(7) 0.011(6)
C117 0.057(8) 0.120(12) 0.122(10) 0.026(9) 0.002(7) 0.064(8)
N071 0.057(6) 0.042(5) 0.147(8) 0.037(6) -0.005(6) -0.017(4)
C041 0.100(12) 0.153(16) 0.25(2) -0.116(16) -0.052(13) -0.002(11)
C094 0.183(15) 0.018(6) 0.176(12) 0.037(7) 0.003(11) -0.027(8)
C141 0.124(13) 0.080(10) 0.27(2) -0.083(12) -0.061(14) 0.071(10)
C098 0.064(8) 0.091(9) 0.076(7) 0.027(6) 0.012(6) -0.002(7)
C068 0.033(6) 0.100(9) 0.114(9) -0.023(7) 0.005(6) -0.029(6)
C013 0.068(8) 0.064(8) 0.220(17) 0.030(9) -0.029(9) 0.008(6)
C072 0.057(7) 0.095(10) 0.151(11) 0.040(9) -0.002(7) 0.003(7)
C134 0.122(11) 0.050(7) 0.139(12) 0.037(8) -0.031(9) 0.035(7)
C065 0.185(18) 0.097(11) 0.230(19) 0.083(12) -0.044(15) -0.124(12)
N125 0.060(6) 0.073(7) 0.256(16) -0.053(9) 0.020(8) -0.024(6)
C064 0.25(2) 0.19(2) 0.194(17) 0.087(16) -0.089(18) -0.19(2)
C036 0.059(7) 0.029(5) 0.174(12) -0.043(7) 0.053(7) -0.026(5)
C105 0.082(11) 0.23(2) 0.39(3) 0.07(2) 0.171(16) 0.027(12)
C03 0.061(8) 0.035(7) 0.242(17) -0.057(9) -0.057(9) 0.002(6)
N03 0.093(8) 0.022(5) 0.217(13) -0.004(6) -0.055(8) -0.014(5)
N14 0.058(7) 0.052(5) 0.126(8) 0.000(5) 0.023(6) -0.025(5)
C17 0.057(9) 0.170(18) 0.22(2) 0.116(17) -0.030(11) -0.023(11)
C097 0.115(12) 0.050(8) 0.27(2) 0.031(10) 0.102(13) 0.015(7)
C029 0.038(6) 0.074(8) 0.140(10) -0.025(7) 0.012(6) -0.026(6)
C046 0.196(18) 0.081(10) 0.168(16) -0.033(11) 0.091(16) -0.067(12)
C136 0.111(12) 0.085(10) 0.183(17) -0.018(11) -0.009(11) 0.000(9)
C047 0.180(16) 0.114(11) 0.120(11) -0.060(10) 0.110(13) -0.086(11)
C109 0.056(7) 0.067(7) 0.136(10) -0.009(7) -0.019(7) 0.038(6)
N143 0.102(8) 0.075(7) 0.140(10) 0.050(7) -0.009(7) 0.010(6)
C023 0.144(15) 0.150(15) 0.204(18) -0.020(13) 0.130(14) 0.037(12)
C16 0.087(8) 0.011(4) 0.107(8) -0.007(5) -0.024(7) -0.012(5)
C120 0.095(12) 0.100(12) 0.34(3) -0.118(16) -0.045(15) 0.010(9)
N17 0.094(9) 0.089(9) 0.243(17) -0.052(10) -0.065(10) 0.049(7)
N107 0.044(5) 0.056(6) 0.122(7) 0.010(5) -0.020(5) 0.034(5)
C059 0.42(5) 0.12(2) 0.53(6) 0.10(3) -0.27(5) 0.09(2)
C062 0.47(5) 0.065(11) 0.35(3) 0.077(16) -0.33(4) -0.104(18)
C118 0.086(10) 0.149(15) 0.124(12) -0.041(10) -0.060(9) 0.011(10)
C031 0.153(16) 0.107(12) 0.24(2) -0.104(14) -0.036(14) 0.007(11)
C070 0.072(9) 0.077(9) 0.117(10) 0.011(8) 0.029(8) -0.022(7)
C055 0.095(10) 0.045(7) 0.161(12) 0.007(7) 0.001(9) -0.017(6)
C139 0.201(18) 0.082(10) 0.114(11) 0.022(8) 0.013(11) 0.038(11)
C067 0.123(13) 0.156(14) 0.198(15) -0.012(12) -0.020(11) -0.072(11)
C133 0.72(8) 0.124(18) 0.22(2) 0.073(17) -0.23(4) 0.05(3)
C135 0.38(4) 0.31(4) 0.166(19) -0.12(2) -0.07(2) 0.26(3)
C039 0.076(11) 0.051(8) 0.36(3) -0.056(12) -0.068(15) -0.001(7)
C123 0.078(14) 0.51(6) 0.60(6) -0.43(5) -0.06(2) -0.05(2)
C130 0.172(16) 0.064(9) 0.125(12) 0.020(8) -0.067(11) 0.034(9)
C049 0.27(2) 0.27(2) 0.209(19) -0.021(17) 0.057(18) 0.015(19)
C122 0.085(13) 0.29(3) 0.41(4) -0.26(3) -0.057(17) -0.018(16)
C061 0.45(5) 0.020(8) 0.22(2) 0.053(11) -0.11(3) -0.013(15)
C060 0.63(7) 0.119(18) 0.158(19) -0.022(15) 0.11(3) 0.07(3)
C050 0.115(13) 0.28(2) 0.239(19) -0.133(17) 0.053(13) -0.036(13)
C051 0.105(16) 0.45(5) 0.43(5) -0.06(4) 0.16(2) 0.09(2)
C063 0.22(2) 0.141(16) 0.188(18) 0.078(15) -0.026(16) -0.005(15)
C027 0.156(18) 0.38(3) 0.28(2) -0.10(2) 0.056(17) -0.19(2)
C066 0.056(8) 0.126(13) 0.178(15) -0.017(12) 0.051(9) -0.030(9)
C052 0.046(8) 0.257(19) 0.223(17) -0.121(15) 0.081(9) -0.020(10)
C048 0.110(14) 0.26(2) 0.176(17) -0.110(16) 0.076(13) -0.015(13)
C124 0.172(19) 0.153(17) 0.42(3) -0.177(19) -0.15(2) 0.033(14)

loop_
_atom_type_symbol
_atom_type_description
_atom_type_scat_dispersion_real
_atom_type_scat_dispersion_imag
_atom_type_scat_source
C C 0.0033 0.0016 'International Tables Vol C Tables 4.2.6.8 and 6.1.1.4'
N N 0.0061 0.0033 'International Tables Vol C Tables 4.2.6.8 and 6.1.1.4'
O O 0.0106 0.0060 'International Tables Vol C Tables 4.2.6.8 and 6.1.1.4'
Mn Mn 0.3368 0.7283 'International Tables Vol C Tables 4.2.6.8 and 6.1.1.4'
Nb Nb -2.0727 0.6215 'International Tables Vol C Tables 4.2.6.8 and 6.1.1.4'
H H 0.0000 0.0000 'International Tables Vol C Tables 4.2.6.8 and 6.1.1.4'

loop_
_geom_angle_atom_site_label_1
_geom_angle_atom_site_label_2
_geom_angle_atom_site_label_3
_geom_angle
_geom_angle_site_symmetry_1
_geom_angle_site_symmetry_3
C02 Nb1 C04 119.3(4) . .
C02 Nb1 C07 73.1(4) . 2_565
C04 Nb1 C07 69.6(4) . 2_565
C02 Nb1 C01 78.9(4) . .
C04 Nb1 C01 144.3(5) . .
C07 Nb1 C01 145.2(5) 2_565 .
C02 Nb1 C06 68.4(4) . .
C04 Nb1 C06 74.2(4) . .
C07 Nb1 C06 101.3(4) 2_565 .
C01 Nb1 C06 86.8(4) . .
C02 Nb1 C05 144.0(5) . .
C04 Nb1 C05 73.7(4) . .
C07 Nb1 C05 82.4(5) 2_565 .
C01 Nb1 C05 110.6(4) . .
C06 Nb1 C05 144.0(4) . .
C02 Nb1 C03 136.0(4) . .
C04 Nb1 C03 73.4(5) . .
C07 Nb1 C03 141.8(5) 2_565 .
C01 Nb1 C03 72.9(5) . .
C06 Nb1 C03 76.7(5) . .
C05 Nb1 C03 78.7(5) . .
C02 Nb1 C08 75.4(4) . .
C04 Nb1 C08 134.9(4) . .
C07 Nb1 C08 76.2(4) 2_565 .
C01 Nb1 C08 77.0(5) . .
C06 Nb1 C08 142.5(4) . .
C05 Nb1 C08 73.4(5) . .
C03 Nb1 C08 127.9(5) . .
C17 Nb2 C14 74.1(6) . .
C17 Nb2 C11 72.4(5) . .
C14 Nb2 C11 139.6(5) . .
C17 Nb2 C12 79.3(7) . .
C14 Nb2 C12 82.7(5) . .
C11 Nb2 C12 112.1(4) . .
C17 Nb2 C13 73.9(5) . .
C14 Nb2 C13 70.0(4) . .
C11 Nb2 C13 79.5(4) . .
C12 Nb2 C13 145.9(6) . .
C17 Nb2 C15 122.7(5) . .
C14 Nb2 C15 145.0(4) . .
C11 Nb2 C15 74.0(4) . .
C12 Nb2 C15 72.3(6) . .
C13 Nb2 C15 140.8(4) . .
C17 Nb2 C18 140.2(5) . 2_455
C14 Nb2 C18 112.4(4) . 2_455
C11 Nb2 C18 81.4(4) . 2_455
C12 Nb2 C18 139.3(6) . 2_455
C13 Nb2 C18 72.3(4) . 2_455
C15 Nb2 C18 75.5(3) . 2_455
C17 Nb2 C16 141.2(5) . .
C14 Nb2 C16 74.0(5) . .
C11 Nb2 C16 144.9(4) . .
C12 Nb2 C16 75.2(4) . .
C13 Nb2 C16 114.4(4) . .
C15 Nb2 C16 76.2(3) . .
C18 Nb2 C16 73.6(3) 2_455 .
N07 Mn2 N110 110.1(4) . .
N07 Mn2 N143 90.6(4) . .
N110 Mn2 N143 153.4(4) . .
N07 Mn2 N02 93.5(4) . .
N110 Mn2 N02 94.6(3) . .
N143 Mn2 N02 100.9(4) . .
N07 Mn2 N128 160.2(4) . .
N110 Mn2 N128 86.2(4) . .
N143 Mn2 N128 70.7(4) . .
N02 Mn2 N128 96.3(4) . .
N07 Mn2 N125 91.8(5) . .
N110 Mn2 N125 72.4(4) . .
N143 Mn2 N125 90.9(5) . .
N02 Mn2 N125 167.0(4) . .
N128 Mn2 N125 82.3(5) . .
N16 Mn3 N18 95.2(3) . .
N16 Mn3 N020 164.5(3) . .
N18 Mn3 N020 93.6(3) . .
N16 Mn3 N035 94.1(3) . .
N18 Mn3 N035 104.2(3) . .
N020 Mn3 N035 71.4(3) . .
N16 Mn3 N002 98.9(3) . .
N18 Mn3 N002 91.4(3) . .
N020 Mn3 N002 93.6(3) . .
N035 Mn3 N002 158.8(3) . .
N16 Mn3 N017 94.4(3) . .
N18 Mn3 N017 161.9(3) . .
N020 Mn3 N017 80.8(3) . .
N035 Mn3 N017 90.4(3) . .
N002 Mn3 N017 72.0(3) . .
N06 Mn1 N04 95.7(3) . .
N06 Mn1 N074 90.3(4) . .
N04 Mn1 N074 95.2(3) . .
N06 Mn1 N107 110.7(4) . .
N04 Mn1 N107 92.5(3) . .
N074 Mn1 N107 156.8(3) . .
N06 Mn1 N089 158.5(4) . .
N04 Mn1 N089 95.6(3) . .
N074 Mn1 N089 70.4(3) . .
N107 Mn1 N089 87.1(3) . .
N06 Mn1 N092 88.1(3) . .
N04 Mn1 N092 166.5(3) . .
N074 Mn1 N092 97.8(3) . .
N107 Mn1 N092 74.0(3) . .
N089 Mn1 N092 85.2(3) . .
N04 C04 Nb1 176.3(10) . .
N13 C13 Nb2 172.9(10) . .
C07 N07 Mn2 172.0(10) . .
C008 C001 N002 125.4(9) . .
C008 C001 C018 122.8(9) . .
N002 C001 C018 111.5(9) . .
N017 C018 C001 123.5(9) . .
N017 C018 C011 125.7(9) . .
C001 C018 C011 110.8(9) . .
N002 C003 C004 127.4(10) . .
C073 N074 C075 117.1(9) . .
C073 N074 Mn1 116.2(7) . .
C075 N074 Mn1 126.6(8) . .
C18 N18 Mn3 164.5(7) . .
N12 C12 Nb2 172.6(17) . .
N14 C14 Nb2 179.4(14) . .
N06 C06 Nb1 173.5(10) 2_565 .
C04 N04 Mn1 150.2(9) . .
C003 N002 C001 116.2(8) . .
C003 N002 Mn3 124.7(7) . .
C001 N002 Mn3 118.7(5) . .
N107 C108 C091 122.9(9) . .
N107 C108 C101 119.6(10) . .
C091 C108 C101 117.6(10) . .
C034 N035 C036 118.4(8) . .
C034 N035 Mn3 125.2(7) . .
C036 N035 Mn3 116.2(7) . .
N05 C05 Nb1 172.8(13) . .
C039 N038 C037 117.4(18) . .
C039 N038 Mn4 124.8(14) . .
C037 N038 Mn4 116.8(12) . .
C052 N053 C054 116.5(14) . .
C052 N053 Mn4 125.9(13) . .
C054 N053 Mn4 117.7(9) . .
N01 C01 Nb1 178.5(13) . .
C109 N110 C111 118.4(8) . .
C109 N110 Mn2 115.8(7) . .
C111 N110 Mn2 123.2(7) . .
N13 Mn4 N14 93.8(3) . 2_455
N13 Mn4 N056 163.4(4) . .
N14 Mn4 N056 98.0(4) 2_455 .
N13 Mn4 N038 104.2(4) . .
N14 Mn4 N038 93.2(4) 2_455 .
N056 Mn4 N038 86.9(4) . .
N13 Mn4 N071 91.6(4) . .
N14 Mn4 N071 105.6(4) 2_455 .
N056 Mn4 N071 74.0(4) . .
N038 Mn4 N071 154.7(4) . .
N13 Mn4 N053 91.1(4) . .
N14 Mn4 N053 165.1(5) 2_455 .
N056 Mn4 N053 80.5(4) . .
N038 Mn4 N053 71.9(5) . .
N071 Mn4 N053 88.3(5) . .
N11 C11 Nb2 171.2(9) . .
C093 N092 C091 124.0(10) . .
C093 N092 Mn1 124.0(7) . .
C091 N092 Mn1 110.0(7) . .
C018 N017 C016 116.4(10) . .
C018 N017 Mn3 114.0(6) . .
C016 N017 Mn3 129.4(8) . .
N18 C18 Nb2 178.6(9) . 2_455
C13 N13 Mn4 167.3(10) . .
C008 C009 C010 121.3(10) . .
C011 C010 C009 119.4(10) . .
C016 C014 C012 121.1(11) . .
C016 C014 C015 127.2(12) . .
C012 C014 C015 111.4(11) . .
C009 C008 C001 120.5(10) . .
C009 C008 C006 122.1(10) . .
C001 C008 C006 117.2(10) . .
C014 C016 N017 129.7(12) . .
N07 C07 Nb1 174.2(11) . 2_565
C006 C004 C003 115.7(8) . .
C006 C004 C005 128.3(9) . .
C003 C004 C005 115.7(10) . .
N092 C093 C094 120.9(11) . .
C014 C012 C011 117.5(10) . .
C014 C012 C013 131.7(11) . .
C011 C012 C013 110.7(12) . .
N15 C15 Nb2 173.5(8) . .
N020 C019 C036 121.3(8) . .
N020 C019 C026 120.5(10) . .
C036 C019 C026 118.2(8) . .
N110 C111 C112 119.6(9) . .
C114 C112 C111 122.7(10) . .
C114 C112 C113 126.7(10) . .
C111 C112 C113 110.3(9) . .
C090 C083 C082 121.1(11) . .
C090 C083 C084 121.4(12) . .
C082 C083 C084 116.3(11) . .
C083 C090 N089 127.4(11) . .
C083 C090 C073 123.6(12) . .
N089 C090 C073 108.9(10) . .
C090 N089 C088 117.4(9) . .
C090 N089 Mn1 121.5(6) . .
C088 N089 Mn1 121.1(8) . .
C010 C011 C018 125.2(10) . .
C010 C011 C012 125.6(10) . .
C018 C011 C012 109.2(10) . .
N035 C034 C032 125.2(10) . .
N074 C075 C076 124.5(10) . .
N08 C08 Nb1 171.6(11) . .
C007 C006 C004 121.4(9) . .
C007 C006 C008 121.0(11) . .
C004 C006 C008 117.6(9) . .
N053 C054 C047 123.5(12) . .
N053 C054 C037 114.9(11) . .
C047 C054 C037 121.5(13) . .
C022 C021 N020 121.5(9) . .
C024 C022 C021 120.6(9) . .
C024 C022 C023 128.9(12) . .
C021 C022 C023 110.3(12) . .
C022 C024 C026 118.9(10) . .
C022 C024 C025 119.8(10) . .
C026 C024 C025 120.8(11) . .
C037 C044 C045 122.0(14) . .
C037 C044 C042 122.0(15) . .
C045 C044 C042 116.0(16) . .
C084 C086 C088 130.8(11) . .
C084 C086 C087 122.4(10) . .
C088 C086 C087 106.8(12) . .
C078 C076 C075 120.3(10) . .
C078 C076 C077 121.9(12) . .
C075 C076 C077 117.2(11) . .
C081 C082 C083 116.2(13) . .
C024 C026 C019 120.7(9) . .
C024 C026 C027 125.1(12) . .
C019 C026 C027 114.2(12) . .
C039 C040 C042 131.0(18) . .
C039 C040 C041 107.2(17) . .
C042 C040 C041 121.8(16) . .
N074 C073 C090 122.6(11) . .
N074 C073 C080 118.6(9) . .
C090 C073 C080 118.5(10) . .
C082 C081 C080 129.3(13) . .
C076 C078 C080 119.8(10) . .
C076 C078 C079 122.1(11) . .
C080 C078 C079 118.1(11) . .
C046 C045 C044 118.9(14) . .
C044 C037 N038 125(2) . .
C044 C037 C054 118.4(14) . .
N038 C037 C054 116.7(17) . .
C043 C042 C040 135(2) . .
C043 C042 C044 120(2) . .
C040 C042 C044 105.4(15) . .
C034 C032 C030 117.7(11) . .
C034 C032 C033 122.2(11) . .
C030 C032 C033 119.7(11) . .
C078 C080 C081 130.4(11) . .
C078 C080 C073 119.3(10) . .
C081 C080 C073 110.2(9) . .
C019 N020 C021 117.8(9) . .
C019 N020 Mn3 115.6(7) . .
C021 N020 Mn3 126.1(6) . .
C102 C101 C100 130.1(11) . .
C102 C101 C108 117.3(12) . .
C100 C101 C108 112.5(12) . .
C112 C114 C116 122.0(10) . .
C112 C114 C115 127.8(11) . .
C116 C114 C115 109.9(11) . .
N107 C106 C104 124.9(16) . .
N125 C126 C119 124.3(12) . .
N125 C126 C109 116.6(10) . .
C119 C126 C109 119.1(11) . .
C086 C088 N089 112.5(11) . .
C100 C099 C098 118.0(11) . .
C099 C100 C101 127.7(12) . .
C120 C119 C118 127.9(15) . .
C120 C119 C126 112.7(14) . .
C118 C119 C126 118.8(13) . .
C098 C091 N092 119.8(11) . .
C098 C091 C108 121.4(9) . .
N092 C091 C108 118.7(10) . .
C101 C102 C104 119.0(11) . .
C101 C102 C103 116.6(11) . .
C104 C102 C103 124.2(12) . .
N02 C02 Nb1 176.1(9) . .
C086 C084 C085 126.5(13) . .
C086 C084 C083 109.0(10) . .
C085 C084 C083 124.5(14) . .
C16 N16 Mn3 157.0(11) . .
C032 C030 C029 118.0(9) . .
C032 C030 C031 119.9(13) . .
C029 C030 C031 121.7(12) . .
C109 C116 C114 114.0(10) . .
C109 C116 C117 113.5(11) . .
C114 C116 C117 132.4(11) . .
C144 C127 C134 123.9(13) . .
C144 C127 N128 118.2(13) . .
C134 C127 N128 117.8(11) . .
C129 N128 C127 117.6(12) . .
C129 N128 Mn2 126.6(10) . .
C127 N128 Mn2 115.6(8) . .
C138 C137 C144 117.4(12) . .
C138 C137 C136 123.6(14) . .
C144 C137 C136 118.5(11) . .
C130 C129 N128 121.1(15) . .
C137 C144 N143 125.7(12) . .
C137 C144 C127 120.2(12) . .
N143 C144 C127 113.5(13) . .
C06 N06 Mn1 173.7(10) 2_565 .
C130 C132 C134 109(2) . .
C130 C132 C133 119(2) . .
C134 C132 C133 123(2) . .
C142 C140 C138 112.1(11) . .
C142 C140 C141 116.4(13) . .
C138 C140 C141 129.5(11) . .
C137 C138 C140 121.9(11) . .
C137 C138 C139 124.5(13) . .
C140 C138 C139 113.6(11) . .
C02 N02 Mn2 144.5(8) . .
C140 C142 N143 129.3(14) . .
C057 N056 C055 110.0(13) . .
C057 N056 Mn4 133.8(11) . .
C055 N056 Mn4 115.1(9) . .
C029 C028 C027 127.2(16) . .
C061 C058 C057 113.5(16) . .
C061 C058 C059 132.6(19) . .
C057 C058 C059 112.2(19) . .
C106 C104 C102 117.4(14) . .
C106 C104 C105 119.0(14) . .
C102 C104 C105 121.5(13) . .
N056 C057 C058 127.4(14) . .
C094 C096 C097 122.9(11) . .
C094 C096 C098 117.0(10) . .
C097 C096 C098 119.9(11) . .
C118 C117 C116 127.1(14) . .
C070 N071 C072 118.5(11) . .
C070 N071 Mn4 126.9(8) . .
C072 N071 Mn4 113.6(9) . .
C096 C094 C093 119.2(11) . .
C096 C094 C095 122.4(12) . .
C093 C094 C095 117.8(15) . .
C091 C098 C099 121.9(10) . .
C091 C098 C096 118.5(10) . .
C099 C098 C096 119.6(11) . .
C066 C068 C070 115.4(14) . .
C066 C068 C069 122.7(13) . .
C070 C068 C069 121.9(11) . .
N071 C072 C055 121.6(12) . .
N071 C072 C065 118.9(12) . .
C055 C072 C065 119.5(12) . .
C127 C134 C135 113.0(11) . .
C127 C134 C132 125.8(16) . .
C135 C134 C132 120.0(17) . .
C066 C065 C072 120.8(12) . .
C066 C065 C064 125.7(17) . .
C072 C065 C064 113.4(16) . .
C124 N125 C126 121.7(15) . .
C124 N125 Mn2 122.4(14) . .
C126 N125 Mn2 114.3(8) . .
C063 C064 C065 124.6(15) . .
N035 C036 C029 119.8(9) . .
N035 C036 C019 114.8(8) . .
C029 C036 C019 125.4(9) . .
N03 C03 Nb1 173.6(15) . .
C14 N14 Mn4 157.3(9) . 2_455
N17 C17 Nb2 168.0(14) . .
C028 C029 C036 120.2(12) . .
C028 C029 C030 119.2(12) . .
C036 C029 C030 120.5(9) . .
C045 C046 C047 122.6(13) . .
C135 C136 C137 119.5(11) . .
C054 C047 C048 119.6(11) . .
C054 C047 C046 116.6(11) . .
C048 C047 C046 123.7(13) . .
N110 C109 C126 118.2(9) . .
N110 C109 C116 122.8(11) . .
C126 C109 C116 118.9(10) . .
C144 N143 C142 112.0(13) . .
C144 N143 Mn2 121.6(8) . .
C142 N143 Mn2 124.8(10) . .
N16 C16 Nb2 174.5(11) . .
C122 C120 C119 120.7(16) . .
C122 C120 C121 125.9(14) . .
C119 C120 C121 113.2(13) . .
C106 N107 C108 118.2(11) . .
C106 N107 Mn1 125.6(10) . .
C108 N107 Mn1 110.1(7) . .
C061 C062 C063 127.2(16) . .
C061 C062 C055 118.8(14) . .
C063 C062 C055 114.0(14) . .
C117 C118 C119 121.5(14) . .
N071 C070 C068 126.7(11) . .
C072 C055 N056 113.3(11) . .
C072 C055 C062 125.9(12) . .
N056 C055 C062 120.6(13) . .
C136 C135 C134 124.2(11) . .
N038 C039 C040 119(2) . .
C129 C130 C132 126.3(16) . .
C129 C130 C131 107.2(14) . .
C132 C130 C131 125.6(17) . .
C120 C122 C124 119.1(15) . .
C120 C122 C123 118.6(18) . .
C124 C122 C123 122.1(19) . .
C062 C061 C058 127.2(16) . .
C062 C061 C060 109(2) . .
C058 C061 C060 115(2) . .
C048 C050 C052 112.8(15) . .
C048 C050 C051 125.9(17) . .
C052 C050 C051 120.7(17) . .
C064 C063 C062 122.5(15) . .
C028 C027 C026 114.7(14) . .
C065 C066 C068 119.5(14) . .
C065 C066 C067 125.1(17) . .
C068 C066 C067 115.4(18) . .
N053 C052 C050 127.5(19) . .
C050 C048 C047 119.8(13) . .
C050 C048 C049 121.7(17) . .
C047 C048 C049 118.3(16) . .
N125 C124 C122 120.8(19) . .

loop_
_geom_bond_atom_site_label_1
_geom_bond_atom_site_label_2
_geom_bond_distance
_geom_bond_site_symmetry_2
Nb1 C02 2.154(11) .
Nb1 C04 2.201(12) .
Nb1 C07 2.205(13) 2_565
Nb1 C01 2.213(9) .
Nb1 C06 2.221(13) .
Nb1 C05 2.231(11) .
Nb1 C03 2.232(17) .
Nb1 C08 2.244(12) .
Nb2 C17 2.01(3) .
Nb2 C14 2.160(15) .
Nb2 C11 2.206(13) .
Nb2 C12 2.256(15) .
Nb2 C13 2.273(15) .
Nb2 C15 2.279(10) .
Nb2 C18 2.312(11) 2_455
Nb2 C16 2.362(15) .
Mn2 N07 2.121(11) .
Mn2 N110 2.211(8) .
Mn2 N143 2.223(13) .
Mn2 N02 2.253(11) .
Mn2 N128 2.285(11) .
Mn2 N125 2.312(11) .
Mn3 N16 2.088(8) .
Mn3 N18 2.203(10) .
Mn3 N020 2.247(9) .
Mn3 N035 2.251(8) .
Mn3 N002 2.255(7) .
Mn3 N017 2.326(8) .
Mn1 N06 2.129(10) .
Mn1 N04 2.198(9) .
Mn1 N074 2.225(9) .
Mn1 N107 2.324(10) .
Mn1 N089 2.327(9) .
Mn1 N092 2.352(8) .
C04 N04 1.178(12) .
C13 N13 1.110(14) .
N07 C07 1.161(13) .
C001 C008 1.370(14) .
C001 N002 1.383(12) .
C001 C018 1.473(14) .
C018 N017 1.267(12) .
C018 C011 1.499(14) .
C003 N002 1.256(11) .
C003 C004 1.465(15) .
N074 C073 1.341(13) .
N074 C075 1.355(13) .
N18 C18 1.075(11) .
C12 N12 1.099(15) .
C14 N14 1.221(16) .
C06 N06 1.178(14) 2_565
C108 N107 1.346(13) .
C108 C091 1.414(16) .
C108 C101 1.499(15) .
N035 C034 1.324(13) .
N035 C036 1.344(13) .
C05 N05 1.184(14) .
N038 C039 1.348(17) .
N038 C037 1.371(18) .
N038 Mn4 2.232(10) .
N053 C052 1.285(19) .
N053 C054 1.335(18) .
N053 Mn4 2.287(12) .
C01 N01 1.141(14) .
N110 C109 1.349(13) .
N110 C111 1.423(13) .
Mn4 N13 2.042(9) .
Mn4 N14 2.171(12) 2_455
Mn4 N056 2.197(13) .
Mn4 N071 2.284(10) .
C11 N11 1.200(14) .
N092 C093 1.203(12) .
N092 C091 1.390(13) .
N017 C016 1.324(11) .
C18 Nb2 2.312(11) 2_455
C009 C008 1.337(15) .
C009 C010 1.436(15) .
C010 C011 1.280(14) .
C014 C016 1.225(15) .
C014 C012 1.360(18) .
C014 C015 1.547(16) .
C008 C006 1.480(13) .
C07 Nb1 2.205(13) 2_565
C004 C006 1.413(15) .
C004 C005 1.562(14) .
N15 C15 1.100(11) .
C007 C006 1.399(17) .
C093 C094 1.423(17) .
C012 C011 1.548(16) .
C012 C013 1.66(2) .
C019 N020 1.268(12) .
C019 C036 1.399(14) .
C019 C026 1.491(14) .
C111 C112 1.432(14) .
C112 C114 1.233(16) .
C112 C113 1.479(13) .
C083 C090 1.246(15) .
C083 C082 1.51(2) .
C083 C084 1.547(17) .
N08 C08 1.146(14) .
C090 N089 1.306(14) .
C090 C073 1.478(16) .
N089 C088 1.503(16) .
C034 C032 1.342(15) .
C075 C076 1.383(15) .
C054 C047 1.372(14) .
C054 C037 1.47(3) .
C021 C022 1.381(14) .
C021 N020 1.460(14) .
C022 C024 1.345(16) .
C022 C023 1.494(16) .
C024 C026 1.361(16) .
C024 C025 1.556(16) .
C044 C037 1.34(2) .
C044 C045 1.41(2) .
C044 C042 1.55(2) .
C085 C084 1.381(16) .
C086 C084 1.335(18) .
C086 C088 1.389(17) .
C086 C087 1.572(15) .
C076 C078 1.300(15) .
C076 C077 1.491(14) .
C082 C081 1.273(17) .
C026 C027 1.61(3) .
C040 C039 1.38(3) .
C040 C042 1.40(2) .
C040 C041 1.64(2) .
C073 C080 1.500(15) .
C081 C080 1.490(16) .
C078 C080 1.362(15) .
C078 C079 1.577(16) .
C045 C046 1.377(10) .
C043 C042 1.40(2) .
C032 C030 1.373(17) .
C032 C033 1.481(17) .
C101 C102 1.328(17) .
C101 C100 1.369(19) .
C069 C068 1.573(17) .
C114 C116 1.508(17) .
C114 C115 1.540(15) .
C106 N107 1.270(16) .
C106 C104 1.35(2) .
C126 N125 1.329(15) .
C126 C119 1.437(19) .
C126 C109 1.439(16) .
C095 C094 1.50(2) .
C099 C100 1.324(18) .
C099 C098 1.350(16) .
C119 C120 1.40(2) .
C119 C118 1.42(2) .
C091 C098 1.325(16) .
C102 C104 1.409(19) .
C102 C103 1.530(16) .
C02 N02 1.167(13) .
N16 C16 1.104(14) .
C030 C029 1.397(16) .
C030 C031 1.607(17) .
C116 C109 1.454(15) .
C116 C117 1.507(18) .
C127 C144 1.390(17) .
C127 C134 1.408(18) .
C127 N128 1.412(17) .
N128 C129 1.405(16) .
C137 C138 1.355(18) .
C137 C144 1.368(19) .
C137 C136 1.405(9) .
C129 C130 1.38(2) .
C144 N143 1.377(17) .
N06 C06 1.178(14) 2_565
C132 C130 1.39(3) .
C132 C134 1.47(3) .
C132 C133 1.50(3) .
C140 C142 1.344(19) .
C140 C138 1.492(19) .
C140 C141 1.62(2) .
C138 C139 1.517(19) .
C142 N143 1.385(17) .
N056 C057 1.338(18) .
N056 C055 1.452(17) .
C028 C029 1.261(19) .
C028 C027 1.44(3) .
C058 C061 1.26(2) .
C058 C057 1.50(2) .
C058 C059 1.55(3) .
C104 C105 1.53(2) .
C131 C130 1.538(10) .
C121 C120 1.79(2) .
C096 C094 1.36(2) .
C096 C097 1.401(17) .
C096 C098 1.466(16) .
C117 C118 1.189(18) .
N071 C070 1.266(16) .
N071 C072 1.300(15) .
C068 C066 1.38(2) .
C068 C070 1.384(17) .
C072 C055 1.434(18) .
C072 C065 1.45(2) .
C134 C135 1.414(10) .
C065 C066 1.29(2) .
C065 C064 1.533(18) .
N125 C124 1.154(18) .
C064 C063 1.391(10) .
C036 C029 1.373(15) .
C03 N03 1.049(17) .
N14 Mn4 2.171(12) 2_455
C17 N17 1.39(3) .
C046 C047 1.434(15) .
C136 C135 1.376(9) .
C047 C048 1.401(10) .
C120 C122 1.31(3) .
C062 C061 1.25(2) .
C062 C063 1.416(10) .
C062 C055 1.48(2) .
C067 C066 1.48(2) .
C123 C122 1.70(2) .
C049 C048 1.498(10) .
C122 C124 1.49(3) .
C061 C060 1.68(4) .
C050 C048 1.398(10) .
C050 C052 1.46(2) .
C050 C051 1.537(17) .

loop_
_platon_squeeze_void_nr
_platon_squeeze_void_average_x
_platon_squeeze_void_average_y
_platon_squeeze_void_average_z
_platon_squeeze_void_volume
_platon_squeeze_void_count_electrons
_platon_squeeze_void_content
1 -0.090 0.508 0.047 11860 5869 ' '
2 0.072 0.222 0.025 17 3 ' '
3 0.222 0.428 0.275 17 3 ' '
4 0.278 0.072 0.775 17 3 ' '
5 0.428 0.278 0.525 17 3 ' '
6 0.572 0.722 0.525 17 3 ' '
7 0.722 0.928 0.775 17 3 ' '
8 0.778 0.572 0.275 17 3 ' '
9 0.928 0.778 0.025 17 3 ' '
